data_2000704
loop_
_publ_author_name
'Bartczak, T. J.'
'Wolf, W. M.'
'Stoeckli-Evans, H.'

_publ_section_title
;Structure of
 <i>r</i>-5-cyano-5-methyl-<i>t</i>-4-methyl-<i>t</i>-7-oxo-7-phenyl-8-oxa-7-phosphabicyclo[4.3.0]non-2-ene
 monohydrate
;
_journal_issue 8
_journal_name_full 'Acta Crystallographica Section C'
_journal_page_first 1502
_journal_page_last 1504
_journal_paper_doi 10.1107/S0108270191014440
_journal_volume 48
_journal_year 1992
_chemical_formula_moiety 'C16 H18 N1 O2 P1,H2 O1'
_chemical_formula_sum 'C16 H20 N O3 P'
_chemical_formula_weight 305.3
_space_group_crystal_system monoclinic
_space_group_IT_number 9
_space_group_name_Hall 'I -2ya'
_space_group_name_H-M_alt 'I 1 a 1'
_cell_angle_alpha 90
_cell_angle_beta 91.74(3)
_cell_angle_gamma 90
_cell_formula_units_Z 4
_cell_length_a 12.058(4)
_cell_length_b 7.7910(10)
_cell_length_c 17.006(3)
_cell_volume 1596.9(6)
_diffrn_radiation_type Mo
_diffrn_radiation_wavelength 0.7107
_exptl_absorpt_coefficient_mu 1.75
_exptl_crystal_density_diffrn 1.269
_exptl_crystal_density_meas 1.26
_exptl_crystal_F_000 648
_cod_data_source_file ha0081.cif
_cod_data_source_block ha0081a
_cod_original_cell_volume 1596.9
_cod_original_sg_symbol_H-M 'I a'
_cod_original_formula_sum 'C16 H20 N1 O3 P1'
_cod_database_code 2000704

loop_
_space_group_symop_id
_space_group_symop_operation_xyz
1 x,y,z
2 x+1/2,-y,z
3 x+1/2,y+1/2,z+1/2
4 x,-y+1/2,z+1/2

loop_
_atom_site_label
_atom_site_fract_x
_atom_site_fract_y
_atom_site_fract_z
_atom_site_U_iso_or_equiv
P -.7500 -.63790(10) -.2500 .046
O(1) -.6333(2) -.6887(3) -.28560(10) .0620(10)
O(2) -.7780(2) -.4544(2) -.25250(10) .0640(10)
C(1) -.7170(2) -.7297(3) -.15370(10) .0380(10)
C(2) -.7743(2) -.6796(3) -.07780(10) .0420(10)
C(3) -.7259(2) -.7965(4) -.0101(2) .0510(10)
C(4) -.6027(3) -.8168(4) -.0152(2) .0590(10)
C(5) -.5423(3) -.7750(4) -.0758(2) .0580(10)
C(6) -.5919(2) -.6928(3) -.1475(2) .0470(10)
C(7) -.5511(3) -.7506(4) -.2270(2) .0580(10)
C(8) -.7818(3) -.9722(4) -.0047(2) .0650(10)
C(9) -.7574(3) -.4878(3) -.0565(2) .0540(10)
C(10) -.8940(2) -.7093(3) -.0886(2) .0490(10)
N -.9867(2) -.7297(4) -.0994(2) .0720(10)
C(11) -.8505(2) -.7644(3) -.30390(10) .0490(10)
C(12) -.8294(3) -.9347(4) -.3219(2) .0560(10)
C(13) -.9091(3) -1.0282(4) -.3636(2) .0680(10)
C(14) -1.0067(4) -.9539(5) -.3875(2) .0810(10)
C(15) -1.0280(4) -.7864(6) -.3690(2) .089(2)
C(16) -.9497(3) -.6900(5) -.3275(2) .0690(10)
O(3) -.6886(3) -1.1486(3) -.1895(2) .0830(10)
H(1) -.7250(18) -.848(3) -.1581(13) .035(6)
H(3) -.740(2) -.740(4) .0347(19) .061(9)
H(4) -.571(3) -.868(4) .027(2) .080(11)
H(5) -.464(3) -.791(4) -.076(2) .072(9)
H(6) -.5809(18) -.558(3) -.1449(14) .042(6)
H(70) -.482(3) -.694(4) -.2372(18) .068(9)
H(71) -.548(2) -.880(4) -.2324(17) .064(8)
H(80) -.7677(3) -1.0394(4) -.0535(2) .079(6)
H(81) -.8635(3) -.9565(4) .0008(2) .079(6)
H(82) -.7506(3) -1.0354(4) .0422(2) .079(6)
H(90) -.6763(3) -.4637(3) -.0487(2) .065(5)
H(91) -.7964(3) -.4613(3) -.0068(2) .065(5)
H(92) -.7885(3) -.4145(3) -.1001(2) .065(5)
H(120) -.759(2) -.993(3) -.3033(17) .049(7)
H(130) -.882(3) -1.141(5) -.375(2) .087(11)
H(140) -1.061(3) -1.024(5) -.417(3) .116(14)
H(150) -1.096(3) -.736(5) -.378(2) .101(14)
H(160) -.964(3) -.575(4) -.313(2) .072(9)
H(30) -.708(3) -.235(5) -.214(2) .095(13)
H(31) -.633(4) -.183(6) -.163(3) .128(19)

loop_
_geom_bond_atom_site_label_1
_geom_bond_atom_site_label_2
_geom_bond_distance
O(1) P 1.598(2)
C(1) P 1.821(2)
C(7) O(1) 1.466(4)
C(6) C(1) 1.535(3)
C(9) C(2) 1.550(3)
C(4) C(3) 1.499(4)
C(5) C(4) 1.320(4)
C(7) C(6) 1.521(4)
C(12) C(11) 1.387(4)
C(13) C(12) 1.384(4)
C(15) C(14) 1.368(6)
H(1) C(1) 0.93(2)
H(4) C(4) 0.90(4)
H(6) C(6) 1.06(2)
H(71) C(7) 1.02(3)
H(81) C(8) 1.00
H(90) C(9) 1.00
H(92) C(9) 1.00
H(130) C(13) 0.96(4)
H(150) C(15) 0.92(4)
H(30) O(3) 0.83(4)
O(2) P 1.470(2)
C(11) P 1.792(3)
C(2) C(1) 1.532(3)
C(3) C(2) 1.567(3)
C(10) C(2) 1.468(4)
C(8) C(3) 1.530(4)
C(6) C(5) 1.487(4)
N C(10) 1.139(3)
C(16) C(11) 1.377(4)
C(14) C(13) 1.363(6)
C(16) C(15) 1.382(5)
H(3) C(3) 0.90(3)
H(5) C(5) 0.95(4)
H(70) C(7) 0.96(3)
H(80) C(8) 1.00
H(82) C(8) 1.00
H(91) C(9) 1.00
H(120) C(12) 1.01(3)
H(140) C(14) 0.98(4)
H(160) C(16) 0.95(3)
H(31) O(3) 0.84(5)
